data_2242112
loop_
_publ_author_name
'Donkeng Dazie, Joel'
'Ludv\'ik, Ji\<r\'i'
'F\'abry, Jan'
'Eigner, V\'aclav'

_publ_section_title
;
 Crystal structure of
 2-<i>tert</i>-butyl-2,3-dihydro-1<i>H</i>-benzo[<i>c</i>]pyrrol-1-one
;
_journal_coeditor_code ZS2383
_journal_issue 8
_journal_name_full 'Acta Crystallographica Section E'
_journal_page_first 1184
_journal_page_last 1188
_journal_paper_doi 10.1107/S2056989017010337
_journal_volume 73
_journal_year 2017
_chemical_formula_iupac 'C12 H15 N1 O1'
_chemical_formula_moiety 'C12 H15 N1 O1'
_chemical_formula_sum 'C12 H15 N O'
_chemical_formula_weight 189.3
_chemical_name_systematic
;
2-<i>tert</i>-Butyl-2,3-dihydro-1<i>H</i>-benzo[<i>c</i>]pyrrol-1-one
;
_space_group_IT_number 14
_symmetry_cell_setting monoclinic
_symmetry_space_group_name_Hall '-P 2yn'
_symmetry_space_group_name_H-M 'P 1 21/n 1'
_cell_angle_alpha 90
_cell_angle_beta 92.266(2)
_cell_angle_gamma 90
_cell_formula_units_Z 8
_cell_length_a 6.04400(10)
_cell_length_b 32.6938(6)
_cell_length_c 10.5679(2)
_cell_measurement_reflns_used 7498
_cell_measurement_temperature 120
_cell_measurement_theta_max 66.9700
_cell_measurement_theta_min 4.3740
_cell_volume 2086.60(7)
_computing_cell_refinement
;
CrysAlis PRO (Rigaku OD, 2015)
;
_computing_data_collection
;
CrysAlis PRO (Rigaku OD, 2015)
;
_computing_data_reduction
;
CrysAlis PRO (Rigaku OD, 2015)
;
_computing_molecular_graphics
;
<i>DIAMOND</i> (Brandenburg & Putz, 2005),
<i>Origin6.1</i> (OriginLab, 2000) and
<i>PLATON</i> (Spek, 2009).
;
_computing_publication_material
;
<i>JANA</i>2006 (Pet\<r\'i\<cek <i>et al.</i>, 2014)
;
_computing_structure_refinement
;
<i>JANA</i>2006 (Pet\<r\'i\<cek <i>et al.</i>, 2014)
;
_computing_structure_solution
;
<i>SIR</i>2014 (Burla <i>et al.</i>, 2015)
;
_diffrn_ambient_temperature 120
_diffrn_detector_area_resol_mean 5.1783
_diffrn_measured_fraction_theta_full 0.99
_diffrn_measured_fraction_theta_max 0.99
_diffrn_measurement_device 'Oxford Diffraction diffractometer'
_diffrn_measurement_device_type 'Rigaku Xcalibur (AtlasS2, Gemini ultra)'
_diffrn_measurement_method '\w scans '
_diffrn_radiation_monochromator mirror
_diffrn_radiation_type 'Cu K\a'
_diffrn_radiation_wavelength 1.54184
_diffrn_reflns_av_R_equivalents 0.0216
_diffrn_reflns_av_sigmaI/netI 0.0348
_diffrn_reflns_limit_h_max 4
_diffrn_reflns_limit_h_min -7
_diffrn_reflns_limit_k_max 38
_diffrn_reflns_limit_k_min -38
_diffrn_reflns_limit_l_max 12
_diffrn_reflns_limit_l_min -12
_diffrn_reflns_number 14273
_diffrn_reflns_theta_full 67.04
_diffrn_reflns_theta_max 67.04
_diffrn_reflns_theta_min 4.19
_diffrn_standards_number 0
_exptl_absorpt_coefficient_mu 0.601
_exptl_absorpt_correction_T_max 0.990
_exptl_absorpt_correction_T_min 0.912
_exptl_absorpt_correction_type analytical
_exptl_absorpt_process_details
;
(CrysAlis PRO; Rigaku OD, 2015)
;
_exptl_crystal_colour yellow
_exptl_crystal_density_diffrn 1.2049
_exptl_crystal_description needle
_exptl_crystal_F_000 816
_exptl_crystal_size_max 0.711
_exptl_crystal_size_mid 0.054
_exptl_crystal_size_min 0.037
_refine_diff_density_max 0.21
_refine_diff_density_min -0.15
_refine_ls_extinction_coef 19E2(3)
_refine_ls_extinction_method
;
B-C type 1 Lorentzian isotropic (Becker & Coppens, 1974)
;
_refine_ls_goodness_of_fit_ref 2.13
_refine_ls_hydrogen_treatment constr
_refine_ls_number_constraints 120
_refine_ls_number_parameters 254
_refine_ls_number_reflns 3683
_refine_ls_number_restraints 0
_refine_ls_R_factor_all 0.0372
_refine_ls_R_factor_gt 0.0318
_refine_ls_shift/su_max 0.0137
_refine_ls_shift/su_mean 0.0012
_refine_ls_structure_factor_coef Fsqd
_refine_ls_weighting_details w=1/(\s^2^(I)+0.0004I^2^)
_refine_ls_weighting_scheme sigma
_refine_ls_wR_factor_gt 0.0812
_refine_ls_wR_factor_ref 0.0832
_reflns_number_gt 3183
_reflns_number_total 3683
_reflns_threshold_expression I>3\s(I)
_cod_data_source_file zs2383sup1.cif
_cod_data_source_block I
_cod_original_sg_symbol_H-M 'P 21/n'
_cod_original_formula_sum 'C12 H15 N1 O1'
_cod_database_code 2242112

loop_
_symmetry_equiv_pos_site_id
_symmetry_equiv_pos_as_xyz
1 x,y,z
2 -x+1/2,y+1/2,-z+1/2
3 -x,-y,-z
4 x+1/2,-y+1/2,z+1/2

loop_
_atom_site_type_symbol
_atom_site_label
_atom_site_fract_x
_atom_site_fract_y
_atom_site_fract_z
_atom_site_U_iso_or_equiv
_atom_site_adp_type
_atom_site_calc_flag
_atom_site_occupancy
C C1A 1.05872(18) 0.41691(3) 0.88936(11) 0.0210(3) Uani d 1
C C2A 1.20864(19) 0.38519(3) 0.91362(11) 0.0248(3) Uani d 1
H H1c2A 1.346861 0.384309 0.873912 0.0297 Uiso d 1
C C3A 1.1490(2) 0.35501(4) 0.99761(12) 0.0280(4) Uani d 1
H H1c3A 1.249274 0.333402 1.01793 0.0336 Uiso d 1
C C4A 0.9431(2) 0.35599(4) 1.05272(12) 0.0284(4) Uani d 1
H H1c4A 0.904144 0.334728 1.108911 0.0341 Uiso d 1
C C5A 0.7941(2) 0.38750(4) 1.02689(11) 0.0272(4) Uani d 1
H H1c5A 0.653838 0.388023 1.06438 0.0326 Uiso d 1
C C6A 0.85583(18) 0.41824(4) 0.94471(11) 0.0225(3) Uani d 1
C C7A 0.73755(19) 0.45661(4) 0.90290(11) 0.0248(3) Uani d 1
H H1c7A 0.710928 0.473925 0.977636 0.0298 Uiso d 1
H H2c7A 0.603511 0.449372 0.850811 0.0298 Uiso d 1
N N1A 0.89842(15) 0.47684(3) 0.82295(9) 0.0202(3) Uani d 1
C C8A 1.08131(18) 0.45317(3) 0.80689(10) 0.0201(3) Uani d 1
O O1A 1.23619(13) 0.46031(2) 0.73771(8) 0.0271(3) Uani d 1
C C9A 0.83129(17) 0.51233(3) 0.74110(10) 0.0207(3) Uani d 1
C C10A 1.02829(19) 0.54069(3) 0.72184(12) 0.0260(3) Uani d 1
H H1c10A 1.138881 0.526448 0.672735 0.0389 Uiso d 1
H H2c10A 1.094491 0.548562 0.804426 0.0389 Uiso d 1
H H3c10A 0.977748 0.565243 0.676015 0.0389 Uiso d 1
C C11A 0.7424(2) 0.49567(4) 0.61388(11) 0.0266(4) Uani d 1
H H1c11A 0.610011 0.479131 0.626943 0.04 Uiso d 1
H H2c11A 0.704256 0.518517 0.557074 0.04 Uiso d 1
H H3c11A 0.855888 0.47869 0.576052 0.04 Uiso d 1
C C12A 0.6517(2) 0.53639(4) 0.80661(12) 0.0281(4) Uani d 1
H H1c12A 0.707293 0.544869 0.890941 0.0421 Uiso d 1
H H2c12A 0.611984 0.560649 0.756188 0.0421 Uiso d 1
H H3c12A 0.520623 0.519082 0.814695 0.0421 Uiso d 1
C C1B 0.93503(18) 0.16836(3) 0.84550(11) 0.0200(3) Uani d 1
C C2B 1.0953(2) 0.13796(3) 0.86011(11) 0.0240(3) Uani d 1
H H1c2B 1.22006 0.137301 0.808191 0.0288 Uiso d 1
C C3B 1.0668(2) 0.10871(4) 0.95295(12) 0.0288(4) Uani d 1
H H1c3B 1.175008 0.087889 0.96595 0.0346 Uiso d 1
C C4B 0.8815(2) 0.10939(4) 1.02764(12) 0.0307(4) Uani d 1
H H1c4B 0.864377 0.088894 1.090217 0.0368 Uiso d 1
C C5B 0.7219(2) 0.13970(4) 1.01152(12) 0.0285(4) Uani d 1
H H1c5B 0.594989 0.140041 1.061777 0.0343 Uiso d 1
C C6B 0.75219(19) 0.16947(3) 0.92019(11) 0.0222(3) Uani d 1
C C7B 0.61887(19) 0.20715(3) 0.88797(11) 0.0231(3) Uani d 1
H H1c7B 0.472526 0.199046 0.850699 0.0278 Uiso d 1
H H2c7B 0.614963 0.225101 0.963283 0.0278 Uiso d 1
N N1B 0.74871(15) 0.22684(3) 0.79078(9) 0.0203(3) Uani d 1
C C8B 0.92917(18) 0.20442(3) 0.76015(10) 0.0197(3) Uani d 1
O O1B 1.06256(13) 0.21250(2) 0.67857(8) 0.0265(2) Uani d 1
C C9B 0.68069(18) 0.26616(3) 0.72888(11) 0.0216(3) Uani d 1
C C10B 0.8756(2) 0.29586(4) 0.73421(13) 0.0298(4) Uani d 1
H H1c10B 0.93154 0.298755 0.822062 0.0447 Uiso d 1
H H2c10B 0.993636 0.285303 0.682254 0.0447 Uiso d 1
H H3c10B 0.826834 0.322588 0.70173 0.0447 Uiso d 1
C C11B 0.6048(2) 0.25745(4) 0.59210(12) 0.0305(4) Uani d 1
H H1c11B 0.473875 0.23976 0.59104 0.0458 Uiso d 1
H H2c11B 0.724073 0.243737 0.548356 0.0458 Uiso d 1
H H3c11B 0.567854 0.283251 0.549073 0.0458 Uiso d 1
C C12B 0.4915(2) 0.28510(4) 0.80033(13) 0.0317(4) Uani d 1
H H1c12B 0.36695 0.265921 0.800773 0.0475 Uiso d 1
H H2c12B 0.443891 0.310544 0.758456 0.0475 Uiso d 1
H H3c12B 0.542212 0.291011 0.887656 0.0475 Uiso d 1

loop_
_atom_site_aniso_label
_atom_site_aniso_U_11
_atom_site_aniso_U_22
_atom_site_aniso_U_33
_atom_site_aniso_U_12
_atom_site_aniso_U_13
_atom_site_aniso_U_23
_atom_site_aniso_type_symbol
C1A 0.0229(6) 0.0211(6) 0.0187(5) -0.0019(4) -0.0019(4) -0.0036(4) C
C2A 0.0254(6) 0.0213(6) 0.0277(6) 0.0009(4) 0.0009(5) -0.0042(5) C
C3A 0.0361(7) 0.0201(6) 0.0275(6) 0.0035(5) -0.0020(5) -0.0025(5) C
C4A 0.0404(7) 0.0231(6) 0.0216(6) -0.0022(5) 0.0010(5) 0.0004(5) C
C5A 0.0294(6) 0.0306(6) 0.0218(6) -0.0031(5) 0.0038(5) 0.0015(5) C
C6A 0.0234(6) 0.0263(6) 0.0176(5) -0.0012(4) -0.0009(4) -0.0006(5) C
C7A 0.0210(6) 0.0316(6) 0.0219(6) 0.0013(4) 0.0035(5) 0.0052(5) C
N1A 0.0193(5) 0.0228(5) 0.0183(5) 0.0012(3) 0.0008(4) 0.0013(4) N
C8A 0.0199(5) 0.0214(5) 0.0190(5) -0.0023(4) -0.0005(4) -0.0037(4) C
O1A 0.0236(4) 0.0262(4) 0.0320(5) -0.0007(3) 0.0091(4) 0.0012(4) O
C9A 0.0218(5) 0.0216(6) 0.0186(5) 0.0009(4) -0.0019(4) 0.0017(4) C
C10A 0.0261(6) 0.0221(6) 0.0293(6) -0.0033(4) -0.0032(5) 0.0016(5) C
C11A 0.0289(6) 0.0299(6) 0.0207(6) -0.0049(5) -0.0044(5) 0.0013(5) C
C12A 0.0287(6) 0.0278(6) 0.0277(6) 0.0068(5) 0.0004(5) 0.0008(5) C
C1B 0.0221(5) 0.0188(5) 0.0189(5) -0.0022(4) -0.0010(4) -0.0032(4) C
C2B 0.0262(6) 0.0212(6) 0.0248(6) 0.0014(4) 0.0022(5) -0.0037(5) C
C3B 0.0369(7) 0.0200(6) 0.0295(7) 0.0053(5) 0.0004(5) -0.0011(5) C
C4B 0.0463(7) 0.0196(6) 0.0264(6) -0.0007(5) 0.0048(5) 0.0027(5) C
C5B 0.0343(7) 0.0249(6) 0.0271(6) -0.0030(5) 0.0095(5) 0.0013(5) C
C6B 0.0242(6) 0.0204(6) 0.0220(6) -0.0027(4) 0.0010(5) -0.0023(4) C
C7B 0.0213(5) 0.0242(6) 0.0242(6) -0.0006(4) 0.0051(5) 0.0026(5) C
N1B 0.0193(4) 0.0212(5) 0.0206(5) 0.0019(4) 0.0028(4) 0.0022(4) N
C8B 0.0198(5) 0.0204(5) 0.0189(5) -0.0011(4) 0.0002(4) -0.0032(4) C
O1B 0.0270(4) 0.0262(4) 0.0271(4) 0.0023(3) 0.0107(3) 0.0028(3) O
C9B 0.0220(6) 0.0195(5) 0.0233(6) 0.0023(4) 0.0009(4) 0.0024(4) C
C10B 0.0278(6) 0.0227(6) 0.0390(7) -0.0016(5) 0.0028(5) -0.0005(5) C
C11B 0.0360(7) 0.0282(7) 0.0268(7) 0.0020(5) -0.0061(5) 0.0040(5) C
C12B 0.0292(6) 0.0284(6) 0.0379(7) 0.0088(5) 0.0081(5) 0.0047(5) C

loop_
_atom_type_symbol
_atom_type_scat_dispersion_real
_atom_type_scat_dispersion_imag
_atom_type_scat_source
C 0.018 0.009 'International Tables Vol C tables 4.2.6.8 and 6.1.1.1'
H 0.000 0.000 'International Tables Vol C tables 4.2.6.8 and 6.1.1.1'
N 0.031 0.018 'International Tables Vol C tables 4.2.6.8 and 6.1.1.1'
O 0.049 0.032 'International Tables Vol C tables 4.2.6.8 and 6.1.1.1'

loop_
_exptl_crystal_face_index_h
_exptl_crystal_face_index_k
_exptl_crystal_face_index_l
_exptl_crystal_face_perp_dist
0 0 1 0.0187
0 0 -1 0.0187
0 -1 0 0.0364
0 1 0 0.0174
-2 1 -1 0.2698
2 -1 1 0.3879

loop_
_geom_angle_atom_site_label_1
_geom_angle_atom_site_label_2
_geom_angle_atom_site_label_3
_geom_angle
C2A C1A C6A 121.84(11)
C2A C1A C8A 129.00(10)
C6A C1A C8A 109.16(10)
C1A C2A H1c2A 121.18
C1A C2A C3A 117.65(11)
H1c2A C2A C3A 121.18
C2A C3A H1c3A 119.65
C2A C3A C4A 120.70(11)
H1c3A C3A C4A 119.65
C3A C4A H1c4A 119.42
C3A C4A C5A 121.16(11)
H1c4A C4A C5A 119.42
C4A C5A H1c5A 120.93
C4A C5A C6A 118.14(11)
H1c5A C5A C6A 120.93
C1A C6A C5A 120.49(11)
C1A C6A C7A 108.80(10)
C5A C6A C7A 130.69(11)
C6A C7A H1c7A 109.47
C6A C7A H2c7A 109.47
C6A C7A N1A 103.12(9)
H1c7A C7A H2c7A 115.15
H1c7A C7A N1A 109.47
H2c7A C7A N1A 109.47
C7A N1A C8A 111.93(9)
C7A N1A C9A 120.76(8)
C8A N1A C9A 124.82(9)
C1A C8A N1A 106.66(9)
C1A C8A O1A 126.18(10)
N1A C8A O1A 127.15(10)
N1A C9A C10A 110.67(9)
N1A C9A C11A 108.10(9)
N1A C9A C12A 108.61(9)
C10A C9A C11A 110.33(9)
C10A C9A C12A 108.60(9)
C11A C9A C12A 110.52(9)
C9A C10A H1c10A 109.47
C9A C10A H2c10A 109.47
C9A C10A H3c10A 109.47
H1c10A C10A H2c10A 109.47
H1c10A C10A H3c10A 109.47
H2c10A C10A H3c10A 109.47
C9A C11A H1c11A 109.47
C9A C11A H2c11A 109.47
C9A C11A H3c11A 109.47
H1c11A C11A H2c11A 109.47
H1c11A C11A H3c11A 109.47
H2c11A C11A H3c11A 109.47
C9A C12A H1c12A 109.47
C9A C12A H2c12A 109.47
C9A C12A H3c12A 109.47
H1c12A C12A H2c12A 109.47
H1c12A C12A H3c12A 109.47
H2c12A C12A H3c12A 109.47
C2B C1B C6B 121.57(10)
C2B C1B C8B 129.36(10)
C6B C1B C8B 108.99(9)
C1B C2B H1c2B 121.12
C1B C2B C3B 117.76(11)
H1c2B C2B C3B 121.12
C2B C3B H1c3B 119.52
C2B C3B C4B 120.95(11)
H1c3B C3B C4B 119.52
C3B C4B H1c4B 119.63
C3B C4B C5B 120.75(11)
H1c4B C4B C5B 119.63
C4B C5B H1c5B 120.81
C4B C5B C6B 118.39(12)
H1c5B C5B C6B 120.81
C1B C6B C5B 120.57(11)
C1B C6B C7B 108.98(10)
C5B C6B C7B 130.36(11)
C6B C7B H1c7B 109.47
C6B C7B H2c7B 109.47
C6B C7B N1B 102.80(9)
H1c7B C7B H2c7B 115.41
H1c7B C7B N1B 109.47
H2c7B C7B N1B 109.47
C7B N1B C8B 112.69(9)
C7B N1B C9B 122.65(9)
C8B N1B C9B 124.60(9)
C1B C8B N1B 106.42(9)
C1B C8B O1B 126.51(10)
N1B C8B O1B 127.06(10)
N1B C9B C10B 109.45(9)
N1B C9B C11B 108.75(9)
N1B C9B C12B 109.35(9)
C10B C9B C11B 110.88(10)
C10B C9B C12B 108.42(9)
C11B C9B C12B 109.97(9)
C9B C10B H1c10B 109.47
C9B C10B H2c10B 109.47
C9B C10B H3c10B 109.47
H1c10B C10B H2c10B 109.47
H1c10B C10B H3c10B 109.47
H2c10B C10B H3c10B 109.47
C9B C11B H1c11B 109.47
C9B C11B H2c11B 109.47
C9B C11B H3c11B 109.47
H1c11B C11B H2c11B 109.47
H1c11B C11B H3c11B 109.47
H2c11B C11B H3c11B 109.47
C9B C12B H1c12B 109.47
C9B C12B H2c12B 109.47
C9B C12B H3c12B 109.47
H1c12B C12B H2c12B 109.47
H1c12B C12B H3c12B 109.47
H2c12B C12B H3c12B 109.47

loop_
_geom_bond_atom_site_label_1
_geom_bond_atom_site_label_2
_geom_bond_distance
C1A C2A 1.3942(16)
C1A C6A 1.3800(16)
C1A C8A 1.4810(16)
C2A H1c2A 0.95
C2A C3A 1.3844(17)
C3A H1c3A 0.95
C3A C4A 1.3949(18)
C4A H1c4A 0.95
C4A C5A 1.3881(17)
C5A H1c5A 0.95
C5A C6A 1.3889(17)
C6A C7A 1.5018(16)
C7A H1c7A 0.99
C7A H2c7A 0.99
C7A N1A 1.4703(15)
H1c7A H2c7A 1.6713
N1A C8A 1.3655(14)
N1A C9A 1.4936(14)
C8A O1A 1.2326(14)
C9A C10A 1.5291(16)
C9A C11A 1.5283(16)
C9A C12A 1.5283(16)
C10A H1c10A 0.98
C10A H2c10A 0.98
C10A H3c10A 0.98
C11A H1c11A 0.98
C11A H2c11A 0.98
C11A H3c11A 0.98
C12A H1c12A 0.98
C12A H2c12A 0.98
C12A H3c12A 0.98
C1B C2B 1.3922(16)
C1B C6B 1.3836(16)
C1B C8B 1.4841(15)
C2B H1c2B 0.95
C2B C3B 1.3858(17)
C3B H1c3B 0.95
C3B C4B 1.3958(19)
C4B H1c4B 0.95
C4B C5B 1.3887(18)
C5B H1c5B 0.95
C5B C6B 1.3880(17)
C6B C7B 1.5036(16)
C7B H1c7B 0.99
C7B H2c7B 0.99
C7B N1B 1.4659(15)
N1B C8B 1.3636(14)
N1B C9B 1.4929(14)
C8B O1B 1.2320(14)
C9B C10B 1.5259(16)
C9B C11B 1.5259(17)
C9B C12B 1.5262(17)
C10B H1c10B 0.98
C10B H2c10B 0.98
C10B H3c10B 0.98
C11B H1c11B 0.98
C11B H2c11B 0.98
C11B H3c11B 0.98
C12B H1c12B 0.98
C12B H2c12B 0.98
C12B H3c12B 0.98

loop_
_geom_hbond_atom_site_label_D
_geom_hbond_atom_site_label_H
_geom_hbond_atom_site_label_A
_geom_hbond_site_symmetry_A
_geom_hbond_distance_DH
_geom_hbond_distance_HA
_geom_hbond_distance_DA
_geom_hbond_angle_DHA
_geom_hbond_publ_flag
C7A H2c7A O1A 1_455 0.99 2.51 3.4389(14) 157 yes
C10A H1c10A O1A . 0.98 2.34 2.9149(12) 117 yes
C4B H1c4B O1A 4_455 0.95 2.39 3.3237(15) 167 yes
C10B H2c1B O1B . 0.98 2.42 3.0171(15) 119 yes

loop_
_geom_torsion_atom_site_label_1
_geom_torsion_atom_site_label_2
_geom_torsion_atom_site_label_3
_geom_torsion_atom_site_label_4
_geom_torsion
_geom_torsion_publ_flag
C9A N1A C8A C1A -168.13(9) no
C7A N1A C9A C10A 151.25(10) no
C8A N1A C7A C6A 5.02(12) no
C9A N1A C7A C6A 167.96(9) no
C7A N1A C8A O1A 174.11(11) no
C9A N1A C8A O1A 11.99(17) no
C7A N1A C8A C1A -6.01(12) no
C7A N1A C9A C11A -87.82(12) no
C8A N1A C9A C11A 72.82(12) no
C8A N1A C9A C10A -48.11(13) no
C8A N1A C9A C12A -167.23(10) no
C7A N1A C9A C12A 32.13(13) no
C8A C1A C2A C3A 178.57(11) no
C6A C1A C2A C3A -1.08(17) no
C2A C1A C8A O1A 4.84(19) no
C2A C1A C8A N1A -175.05(11) no
C6A C1A C8A O1A -175.47(11) no
C2A C1A C6A C5A -0.26(18) no
C2A C1A C6A C7A 178.20(10) no
C8A C1A C6A C5A -179.98(11) no
C8A C1A C6A C7A -1.52(13) no
C6A C1A C8A N1A 4.64(12) no
C1A C2A C3A C4A 1.77(18) no
C2A C3A C4A C5A -1.17(19) no
C3A C4A C5A C6A -0.21(19) no
C4A C5A C6A C1A 0.91(18) no
C4A C5A C6A C7A -177.17(12) no
C5A C6A C7A N1A 176.34(12) no
C1A C6A C7A N1A -1.91(12) no
C9B N1B C8B C1B 179.36(9) no
C7B N1B C9B C10B 129.76(11) no
C8B N1B C7B C6B 3.02(12) no
C9B N1B C7B C6B -179.88(9) no
C7B N1B C8B O1B 176.92(10) no
C9B N1B C8B O1B -0.12(17) no
C7B N1B C8B C1B -3.60(12) no
C7B N1B C9B C11B -108.96(11) no
C8B N1B C9B C11B 67.79(13) no
C8B N1B C9B C10B -53.48(14) no
C8B N1B C9B C12B -172.11(10) no
C7B N1B C9B C12B 11.13(14) no
C8B C1B C2B C3B 176.12(11) no
C6B C1B C2B C3B -0.36(17) no
C2B C1B C8B O1B 5.40(19) no
C2B C1B C8B N1B -174.09(11) no
C6B C1B C8B O1B -177.77(11) no
C2B C1B C6B C5B -0.84(17) no
C2B C1B C6B C7B 176.23(10) no
C8B C1B C6B C5B -177.96(10) no
C8B C1B C6B C7B -0.89(12) no
C6B C1B C8B N1B 2.75(12) no
C1B C2B C3B C4B 1.09(18) no
C2B C3B C4B C5B -0.63(19) no
C3B C4B C5B C6B -0.57(19) no
C4B C5B C6B C1B 1.29(18) no
C4B C5B C6B C7B -175.08(12) no
C5B C6B C7B N1B 175.55(12) no
C1B C6B C7B N1B -1.15(12) no

_cod_database_fobs_code 2242112
